data_7219963
loop_
_publ_author_name
'Bai, Shi-Qiang'
'Jiang, Lu'
'Sun, Bin'
'Young, David James'
'Hor, T. S. Andy'

_publ_section_title
;
 Five Cu(i) and Zn(ii) clusters and coordination polymers of
 2-pyridyl-1,2,3-triazoles: synthesis, structures and luminescence
 properties
;
_journal_issue 17
_journal_name_full CrystEngComm
_journal_page_first 3305
_journal_paper_doi 10.1039/C4CE02282C
_journal_volume 17
_journal_year 2015
_chemical_formula_sum 'C20 H22 Cl2 N8 Zn'
_chemical_formula_weight 510.72
_chemical_name_systematic
;
 ?
;
_space_group_crystal_system triclinic
_space_group_IT_number 2
_space_group_name_Hall '-P 1'
_space_group_name_H-M_alt 'P -1'
_symmetry_space_group_name_Hall '-P 1'
_symmetry_space_group_name_H-M 'P -1'
_atom_sites_solution_hydrogens geom
_audit_creation_method SHELXL-2014
_audit_update_record
;
2014-11-15 deposited with the CCDC.
2015-03-18 downloaded from the CCDC.
;
_cell_angle_alpha 102.2560(10)
_cell_angle_beta 94.3340(10)
_cell_angle_gamma 100.7420(10)
_cell_formula_units_Z 2
_cell_length_a 9.0863(3)
_cell_length_b 9.2004(4)
_cell_length_c 14.2638(6)
_cell_measurement_reflns_used 9934
_cell_measurement_temperature 298(2)
_cell_measurement_theta_max 27.75
_cell_measurement_theta_min 2.30
_cell_volume 1136.56(8)
_computing_cell_refinement 'Bruker DUO'
_computing_data_collection 'Bruker DUO'
_computing_data_reduction 'Bruker SAINT'
_computing_molecular_graphics 'Bruker SHELXTL'
_computing_publication_material 'Bruker SHELXTL'
_computing_structure_refinement 'Bruker SHELXTL'
_computing_structure_solution 'Bruker SHELXTL'
_diffrn_ambient_temperature 298(2)
_diffrn_measured_fraction_theta_full 1.000
_diffrn_measured_fraction_theta_max 0.999
_diffrn_measurement_device_type 'APEX DUO'
_diffrn_measurement_method 'phi and omega scans'
_diffrn_radiation_type MoK\a
_diffrn_radiation_wavelength 0.71073
_diffrn_reflns_av_R_equivalents 0.0297
_diffrn_reflns_av_unetI/netI 0.0180
_diffrn_reflns_Laue_measured_fraction_full 1.000
_diffrn_reflns_Laue_measured_fraction_max 0.999
_diffrn_reflns_limit_h_max 9
_diffrn_reflns_limit_h_min -11
_diffrn_reflns_limit_k_max 12
_diffrn_reflns_limit_k_min -12
_diffrn_reflns_limit_l_max 18
_diffrn_reflns_limit_l_min -18
_diffrn_reflns_number 40402
_diffrn_reflns_point_group_measured_fraction_full 1.000
_diffrn_reflns_point_group_measured_fraction_max 0.999
_diffrn_reflns_theta_full 25.242
_diffrn_reflns_theta_max 27.889
_diffrn_reflns_theta_min 1.472
_diffrn_source 'sealed tube'
_exptl_absorpt_coefficient_mu 1.340
_exptl_absorpt_correction_T_max 0.7456
_exptl_absorpt_correction_T_min 0.6470
_exptl_absorpt_correction_type multi-scan
_exptl_absorpt_process_details 'SADABS, (Sheldrick 2008)'
_exptl_crystal_colour yellow
_exptl_crystal_density_diffrn 1.492
_exptl_crystal_density_method 'not measured'
_exptl_crystal_description block
_exptl_crystal_F_000 524
_exptl_crystal_size_max 0.200
_exptl_crystal_size_mid 0.130
_exptl_crystal_size_min 0.100
_refine_diff_density_max 0.415
_refine_diff_density_min -0.176
_refine_diff_density_rms 0.046
_refine_ls_extinction_method none
_refine_ls_goodness_of_fit_ref 1.057
_refine_ls_hydrogen_treatment constr
_refine_ls_matrix_type full
_refine_ls_number_parameters 280
_refine_ls_number_reflns 5417
_refine_ls_number_restraints 0
_refine_ls_restrained_S_all 1.057
_refine_ls_R_factor_all 0.0329
_refine_ls_R_factor_gt 0.0261
_refine_ls_shift/su_max 0.001
_refine_ls_shift/su_mean 0.000
_refine_ls_structure_factor_coef Fsqd
_refine_ls_weighting_details 'w=1/[\s^2^(Fo^2^)+(0.0361P)^2^+0.2637P] where P=(Fo^2^+2Fc^2^)/3'
_refine_ls_weighting_scheme calc
_refine_ls_wR_factor_gt 0.0659
_refine_ls_wR_factor_ref 0.0690
_reflns_Friedel_coverage 0.000
_reflns_number_gt 4689
_reflns_number_total 5417
_reflns_threshold_expression 'I > 2\s(I)'
_cod_data_source_file c4ce02282c1.cif
_cod_data_source_block 5
_cod_depositor_comments 'Adding full bibliography for 7219959--7219963.cif.'
_cod_database_code 7219963
_shelx_space_group_comment
;
The symmetry employed for this shelxl refinement is uniquely defined
by the following loop, which should always be used as a source of
symmetry information in preference to the above space-group names.
They are only intended as comments.
;
_shelx_estimated_absorpt_t_min 0.775
_shelx_estimated_absorpt_t_max 0.878

loop_
_space_group_symop_operation_xyz
'x, y, z'
'-x, -y, -z'

loop_
_atom_site_label
_atom_site_type_symbol
_atom_site_fract_x
_atom_site_fract_y
_atom_site_fract_z
_atom_site_U_iso_or_equiv
_atom_site_adp_type
_atom_site_occupancy
_atom_site_site_symmetry_order
_atom_site_calc_flag
_atom_site_refinement_flags_posn
_atom_site_refinement_flags_adp
Zn1 Zn 0.60946(2) 0.81130(2) 0.75145(2) 0.03069(6) Uani 1 1 d . .
Cl1 Cl 0.77739(5) 0.86866(5) 0.88382(3) 0.04464(11) Uani 1 1 d . .
Cl2 Cl 0.64987(5) 0.96536(5) 0.65089(3) 0.04360(11) Uani 1 1 d . .
N1 N 0.13904(17) 0.51429(18) 0.90931(12) 0.0474(4) Uani 1 1 d . .
N2 N 0.17053(14) 0.72897(15) 0.80013(11) 0.0378(3) Uani 1 1 d . .
N3 N 0.28952(14) 0.69450(15) 0.75948(10) 0.0360(3) Uani 1 1 d . .
N4 N 0.39946(14) 0.81559(14) 0.79160(10) 0.0322(3) Uani 1 1 d . .
N5 N 0.92336(19) 1.3661(2) 0.56032(14) 0.0581(4) Uani 1 1 d . .
N6 N 0.62924(15) 1.40498(15) 0.58123(10) 0.0354(3) Uani 1 1 d . .
N7 N 0.63757(15) 1.55342(15) 0.60080(10) 0.0366(3) Uani 1 1 d . .
N8 N 0.59791(14) 1.58815(14) 0.68841(10) 0.0325(3) Uani 1 1 d . .
C1 C 0.1406(2) 0.4002(2) 0.95354(15) 0.0525(5) Uani 1 1 d . .
H1A H 0.2088 0.4175 1.0087 0.063 Uiso 1 1 calc R U
C2 C 0.0480(2) 0.2595(2) 0.92262(15) 0.0522(5) Uani 1 1 d . .
H2A H 0.0521 0.1841 0.9565 0.063 Uiso 1 1 calc R U
C3 C -0.0499(2) 0.2328(2) 0.84134(17) 0.0592(5) Uani 1 1 d . .
H3A H -0.1133 0.1380 0.8178 0.071 Uiso 1 1 calc R U
C4 C -0.0541(2) 0.3475(2) 0.79426(16) 0.0520(5) Uani 1 1 d . .
H4A H -0.1203 0.3315 0.7383 0.062 Uiso 1 1 calc R U
C5 C 0.04068(17) 0.48668(19) 0.83086(13) 0.0379(4) Uani 1 1 d . .
C6 C 0.02920(18) 0.6155(2) 0.78228(15) 0.0450(4) Uani 1 1 d . .
H6A H 0.0034 0.5750 0.7132 0.054 Uiso 1 1 calc R U
H6B H -0.0511 0.6640 0.8061 0.054 Uiso 1 1 calc R U
C7 C 0.20134(19) 0.86925(18) 0.85718(14) 0.0418(4) Uani 1 1 d . .
H7A H 0.1356 0.9176 0.8930 0.050 Uiso 1 1 calc R U
C8 C 0.34967(18) 0.92672(17) 0.85176(12) 0.0340(3) Uani 1 1 d . .
C9 C 0.4455(2) 1.07976(17) 0.89393(12) 0.0387(4) Uani 1 1 d . .
H9A H 0.5502 1.0710 0.9019 0.046 Uiso 1 1 calc R U
H9B H 0.4178 1.1187 0.9574 0.046 Uiso 1 1 calc R U
C10 C 0.42939(19) 1.19231(17) 0.83080(13) 0.0386(4) Uani 1 1 d . .
H10A H 0.4499 1.1504 0.7659 0.046 Uiso 1 1 calc R U
H10B H 0.3266 1.2077 0.8269 0.046 Uiso 1 1 calc R U
C11 C 0.5372(2) 1.34402(18) 0.87155(13) 0.0408(4) Uani 1 1 d . .
H11A H 0.6396 1.3296 0.8661 0.049 Uiso 1 1 calc R U
H11B H 0.5278 1.3759 0.9398 0.049 Uiso 1 1 calc R U
C12 C 0.5130(2) 1.47129(19) 0.82296(13) 0.0447(4) Uani 1 1 d . .
H12A H 0.4063 1.4727 0.8176 0.054 Uiso 1 1 calc R U
H12B H 0.5657 1.5672 0.8649 0.054 Uiso 1 1 calc R U
C13 C 0.56386(17) 1.46224(17) 0.72461(12) 0.0337(3) Uani 1 1 d . .
C14 C 0.58504(19) 1.34369(18) 0.65432(13) 0.0388(4) Uani 1 1 d . .
H14A H 0.5716 1.2419 0.6568 0.047 Uiso 1 1 calc R U
C15 C 0.6645(2) 1.3282(2) 0.48749(13) 0.0468(4) Uani 1 1 d . .
H15A H 0.6629 1.3949 0.4433 0.056 Uiso 1 1 calc R U
H15B H 0.5867 1.2376 0.4616 0.056 Uiso 1 1 calc R U
C16 C 0.8161(2) 1.2834(2) 0.49241(13) 0.0457(4) Uani 1 1 d . .
C17 C 0.8392(3) 1.1632(3) 0.42216(17) 0.0697(7) Uani 1 1 d . .
H17A H 0.7608 1.1047 0.3761 0.084 Uiso 1 1 calc R U
C18 C 0.9840(4) 1.1330(3) 0.4229(2) 0.0866(9) Uani 1 1 d . .
H18A H 1.0047 1.0548 0.3760 0.104 Uiso 1 1 calc R U
C19 C 1.0950(3) 1.2189(4) 0.4930(2) 0.0849(9) Uani 1 1 d . .
H19A H 1.1923 1.2006 0.4950 0.102 Uiso 1 1 calc R U
C20 C 1.0602(3) 1.3316(3) 0.5597(2) 0.0758(7) Uani 1 1 d . .
H20A H 1.1359 1.3886 0.6081 0.091 Uiso 1 1 calc R U

loop_
_atom_site_aniso_label
_atom_site_aniso_U_11
_atom_site_aniso_U_22
_atom_site_aniso_U_33
_atom_site_aniso_U_23
_atom_site_aniso_U_13
_atom_site_aniso_U_12
Zn1 0.03367(10) 0.02063(9) 0.03939(11) 0.00773(7) 0.01037(7) 0.00636(6)
Cl1 0.0442(2) 0.0402(2) 0.0485(2) 0.01078(19) -0.00011(18) 0.00802(17)
Cl2 0.0568(2) 0.0300(2) 0.0513(3) 0.01780(18) 0.01943(19) 0.01244(17)
N1 0.0418(8) 0.0404(8) 0.0546(10) 0.0085(7) 0.0017(7) -0.0011(6)
N2 0.0331(6) 0.0272(7) 0.0567(9) 0.0133(6) 0.0131(6) 0.0080(5)
N3 0.0346(6) 0.0265(7) 0.0481(8) 0.0088(6) 0.0100(6) 0.0073(5)
N4 0.0349(6) 0.0227(6) 0.0413(7) 0.0093(5) 0.0126(5) 0.0063(5)
N5 0.0526(9) 0.0607(11) 0.0657(11) 0.0128(9) 0.0145(8) 0.0225(8)
N6 0.0409(7) 0.0279(7) 0.0383(7) 0.0039(6) 0.0062(6) 0.0131(5)
N7 0.0445(7) 0.0292(7) 0.0397(8) 0.0086(6) 0.0107(6) 0.0134(5)
N8 0.0387(7) 0.0218(6) 0.0397(7) 0.0087(5) 0.0101(5) 0.0087(5)
C1 0.0510(10) 0.0549(12) 0.0492(11) 0.0144(9) -0.0001(8) 0.0051(9)
C2 0.0556(11) 0.0463(11) 0.0590(12) 0.0235(9) 0.0102(9) 0.0072(8)
C3 0.0606(12) 0.0403(11) 0.0684(14) 0.0189(10) -0.0014(10) -0.0135(9)
C4 0.0446(9) 0.0456(11) 0.0590(12) 0.0187(9) -0.0076(8) -0.0098(8)
C5 0.0286(7) 0.0339(8) 0.0517(10) 0.0119(7) 0.0094(7) 0.0033(6)
C6 0.0310(8) 0.0350(9) 0.0705(13) 0.0175(8) 0.0063(8) 0.0045(6)
C7 0.0456(9) 0.0270(8) 0.0579(11) 0.0119(7) 0.0237(8) 0.0113(7)
C8 0.0428(8) 0.0225(7) 0.0417(9) 0.0120(6) 0.0162(7) 0.0098(6)
C9 0.0514(9) 0.0233(7) 0.0427(9) 0.0081(7) 0.0145(7) 0.0066(6)
C10 0.0466(9) 0.0242(8) 0.0459(10) 0.0098(7) 0.0110(7) 0.0052(6)
C11 0.0545(10) 0.0245(8) 0.0424(9) 0.0080(7) 0.0117(8) 0.0028(7)
C12 0.0661(11) 0.0242(8) 0.0489(10) 0.0113(7) 0.0235(9) 0.0124(7)
C13 0.0394(8) 0.0215(7) 0.0429(9) 0.0095(6) 0.0108(6) 0.0079(6)
C14 0.0482(9) 0.0233(7) 0.0476(10) 0.0094(7) 0.0124(7) 0.0104(6)
C15 0.0599(11) 0.0460(10) 0.0348(9) -0.0001(8) 0.0075(8) 0.0217(8)
C16 0.0663(11) 0.0419(10) 0.0399(10) 0.0159(8) 0.0200(9) 0.0262(9)
C17 0.1056(19) 0.0616(14) 0.0537(13) 0.0085(11) 0.0229(12) 0.0471(14)
C18 0.122(2) 0.089(2) 0.0780(18) 0.0243(16) 0.0511(18) 0.0728(19)
C19 0.0780(17) 0.100(2) 0.105(2) 0.0446(19) 0.0477(17) 0.0525(16)
C20 0.0547(12) 0.0830(18) 0.099(2) 0.0269(15) 0.0245(13) 0.0254(12)

loop_
_atom_type_symbol
_atom_type_description
_atom_type_scat_dispersion_real
_atom_type_scat_dispersion_imag
_atom_type_scat_source
C C 0.0033 0.0016 'International Tables Vol C Tables 4.2.6.8 and 6.1.1.4'
H H 0.0000 0.0000 'International Tables Vol C Tables 4.2.6.8 and 6.1.1.4'
N N 0.0061 0.0033 'International Tables Vol C Tables 4.2.6.8 and 6.1.1.4'
Cl Cl 0.1484 0.1585 'International Tables Vol C Tables 4.2.6.8 and 6.1.1.4'
Zn Zn 0.2839 1.4301 'International Tables Vol C Tables 4.2.6.8 and 6.1.1.4'

loop_
_geom_angle_atom_site_label_1
_geom_angle_atom_site_label_2
_geom_angle_atom_site_label_3
_geom_angle
_geom_angle_site_symmetry_1
_geom_angle_site_symmetry_3
N4 Zn1 N8 103.83(5) . 1_545
N4 Zn1 Cl2 107.29(4) . .
N8 Zn1 Cl2 113.82(4) 1_545 .
N4 Zn1 Cl1 109.28(4) . .
N8 Zn1 Cl1 106.61(4) 1_545 .
Cl2 Zn1 Cl1 115.360(18) . .
C5 N1 C1 116.76(16) . .
N3 N2 C7 111.97(13) . .
N3 N2 C6 119.60(14) . .
C7 N2 C6 128.39(14) . .
N4 N3 N2 105.59(12) . .
N3 N4 C8 110.61(12) . .
N3 N4 Zn1 119.51(9) . .
C8 N4 Zn1 129.85(11) . .
C16 N5 C20 117.7(2) . .
N7 N6 C14 112.10(13) . .
N7 N6 C15 119.65(14) . .
C14 N6 C15 128.25(14) . .
N8 N7 N6 105.48(12) . .
N7 N8 C13 111.04(12) . .
N7 N8 Zn1 118.53(10) . 1_565
C13 N8 Zn1 130.29(11) . 1_565
N1 C1 C2 124.01(19) . .
C3 C2 C1 118.28(19) . .
C2 C3 C4 119.11(18) . .
C3 C4 C5 119.13(18) . .
N1 C5 C4 122.69(17) . .
N1 C5 C6 118.28(15) . .
C4 C5 C6 119.00(16) . .
N2 C6 C5 111.85(14) . .
N2 C7 C8 105.65(14) . .
N4 C8 C7 106.18(14) . .
N4 C8 C9 122.75(14) . .
C7 C8 C9 130.96(14) . .
C8 C9 C10 112.31(15) . .
C11 C10 C9 111.21(15) . .
C10 C11 C12 115.13(16) . .
C13 C12 C11 116.14(14) . .
N8 C13 C14 105.80(14) . .
N8 C13 C12 121.39(13) . .
C14 C13 C12 132.80(14) . .
N6 C14 C13 105.59(14) . .
N6 C15 C16 113.36(15) . .
N5 C16 C17 122.8(2) . .
N5 C16 C15 118.34(16) . .
C17 C16 C15 118.7(2) . .
C16 C17 C18 117.7(3) . .
C19 C18 C17 119.4(2) . .
C20 C19 C18 118.4(2) . .
N5 C20 C19 124.0(3) . .

loop_
_geom_bond_atom_site_label_1
_geom_bond_atom_site_label_2
_geom_bond_distance
_geom_bond_site_symmetry_2
Zn1 N4 2.0382(12) .
Zn1 N8 2.0387(12) 1_545
Zn1 Cl2 2.2248(4) .
Zn1 Cl1 2.2390(5) .
N1 C5 1.326(2) .
N1 C1 1.336(3) .
N2 N3 1.3230(18) .
N2 C7 1.338(2) .
N2 C6 1.463(2) .
N3 N4 1.3222(18) .
N4 C8 1.3583(19) .
N5 C16 1.317(3) .
N5 C20 1.340(3) .
N6 N7 1.3210(18) .
N6 C14 1.340(2) .
N6 C15 1.462(2) .
N7 N8 1.3172(18) .
N8 C13 1.3597(19) .
N8 Zn1 2.0387(12) 1_565
C1 C2 1.369(3) .
C2 C3 1.355(3) .
C3 C4 1.371(3) .
C4 C5 1.375(2) .
C5 C6 1.510(2) .
C7 C8 1.367(2) .
C8 C9 1.486(2) .
C9 C10 1.529(2) .
C10 C11 1.518(2) .
C11 C12 1.522(2) .
C12 C13 1.500(2) .
C13 C14 1.369(2) .
C15 C16 1.510(3) .
C16 C17 1.385(3) .
C17 C18 1.395(4) .
C18 C19 1.363(4) .
C19 C20 1.353(4) .

loop_
_geom_torsion_atom_site_label_1
_geom_torsion_atom_site_label_2
_geom_torsion_atom_site_label_3
_geom_torsion_atom_site_label_4
_geom_torsion
_geom_torsion_site_symmetry_1
_geom_torsion_site_symmetry_4
C7 N2 N3 N4 0.23(19) . .
C6 N2 N3 N4 -177.67(14) . .
N2 N3 N4 C8 -0.51(18) . .
N2 N3 N4 Zn1 177.69(10) . .
C14 N6 N7 N8 0.02(18) . .
C15 N6 N7 N8 179.12(14) . .
N6 N7 N8 C13 -0.19(17) . .
N6 N7 N8 Zn1 175.76(9) . 1_565
C5 N1 C1 C2 0.0(3) . .
N1 C1 C2 C3 1.1(3) . .
C1 C2 C3 C4 -1.0(3) . .
C2 C3 C4 C5 -0.2(3) . .
C1 N1 C5 C4 -1.3(3) . .
C1 N1 C5 C6 176.46(17) . .
C3 C4 C5 N1 1.4(3) . .
C3 C4 C5 C6 -176.36(19) . .
N3 N2 C6 C5 70.1(2) . .
C7 N2 C6 C5 -107.4(2) . .
N1 C5 C6 N2 26.7(2) . .
C4 C5 C6 N2 -155.49(17) . .
N3 N2 C7 C8 0.1(2) . .
C6 N2 C7 C8 177.80(17) . .
N3 N4 C8 C7 0.59(19) . .
Zn1 N4 C8 C7 -177.36(12) . .
N3 N4 C8 C9 -175.92(14) . .
Zn1 N4 C8 C9 6.1(2) . .
N2 C7 C8 N4 -0.43(19) . .
N2 C7 C8 C9 175.69(17) . .
N4 C8 C9 C10 90.95(19) . .
C7 C8 C9 C10 -84.6(2) . .
C8 C9 C10 C11 -175.65(13) . .
C9 C10 C11 C12 -170.86(14) . .
C10 C11 C12 C13 -74.3(2) . .
N7 N8 C13 C14 0.28(18) . .
Zn1 N8 C13 C14 -175.05(11) 1_565 .
N7 N8 C13 C12 -179.05(15) . .
Zn1 N8 C13 C12 5.6(2) 1_565 .
C11 C12 C13 N8 -156.78(15) . .
C11 C12 C13 C14 24.1(3) . .
N7 N6 C14 C13 0.14(19) . .
C15 N6 C14 C13 -178.85(16) . .
N8 C13 C14 N6 -0.25(18) . .
C12 C13 C14 N6 178.97(18) . .
N7 N6 C15 C16 105.19(18) . .
C14 N6 C15 C16 -75.9(2) . .
C20 N5 C16 C17 0.6(3) . .
C20 N5 C16 C15 -175.5(2) . .
N6 C15 C16 N5 -28.8(3) . .
N6 C15 C16 C17 154.98(19) . .
N5 C16 C17 C18 -1.9(3) . .
C15 C16 C17 C18 174.2(2) . .
C16 C17 C18 C19 1.6(4) . .
C17 C18 C19 C20 -0.1(4) . .
C16 N5 C20 C19 1.0(4) . .
C18 C19 C20 N5 -1.2(4) . .
